data_4111574
loop_
_publ_author_name
'John F. Berry'
'F. Albert Cotton'
'Chun Y. Liu'
'Tongbu Lu'
'Carlos A. Murillo'
'Boris S. Tsukerblat'
'Dino Villagr\'an'
'Xiaoping Wang'

_publ_contact_author_address
;  Laboratory for Molecular Structure and Bonding
   Dept. of Chemistry
   Texas A&M University, PO Box  30012
   College Station, TX 77842-3012, USA
;
_publ_contact_author_email cotton@tamu.edu
_publ_contact_author_fax '(979) 845 9351'
_publ_contact_author_name 'F. Albert Cotton'
_publ_contact_author_phone '(979) 845 4432'
_publ_section_title
;
 Modeling Spin Interactions in a Cyclic Trimer and a Cuboidal Co4O4 Core
 with Co(II) in Tetrahedral and Octahedral Environments
;
_journal_name_full 'Journal of the American Chemical Society'
_journal_page_first 4895
_journal_page_last 4902
_journal_paper_doi 10.1021/ja044185b
_journal_volume 127
_journal_year 2005
_chemical_formula_moiety Co4(C11H19O2)4(CH3O)4(CH3OH)4
_chemical_formula_sum 'C52 H104 Co4 O16'
_chemical_formula_weight 1221.07
_chemical_name_systematic
; 
 ? 
;
_space_group_IT_number 14
_symmetry_cell_setting monoclinic
_symmetry_space_group_name_Hall '-P 2yn'
_symmetry_space_group_name_H-M 'P 1 21/n 1'
_atom_sites_solution_hydrogens geom
_atom_sites_solution_primary direct
_atom_sites_solution_secondary difmap
_audit_creation_method SHELXL-97
_cell_angle_alpha 90.00
_cell_angle_beta 93.3010(10)
_cell_angle_gamma 90.00
_cell_formula_units_Z 4
_cell_length_a 13.3078(7)
_cell_length_b 31.0865(17)
_cell_length_c 15.9772(8)
_cell_measurement_reflns_used 19546
_cell_measurement_temperature 213(2)
_cell_measurement_theta_max 25.027
_cell_measurement_theta_min 2.340
_cell_volume 6598.7(6)
_computing_cell_refinement SAINT
_computing_data_collection SMART
_computing_data_reduction SAINT
_computing_structure_refinement 'SHELXL-97 (Sheldrick, 1997)'
_computing_structure_solution 'SHELXS-97 (Sheldrick, 1990)'
_diffrn_ambient_temperature 293(2)
_diffrn_measured_fraction_theta_full 0.995
_diffrn_measured_fraction_theta_max 0.995
_diffrn_measurement_device_type 'SMART BRIKER 1000'
_diffrn_measurement_method \w-scans
_diffrn_radiation_monochromator graphite
_diffrn_radiation_source 'normal-focus sealed tube'
_diffrn_radiation_type MoK\a
_diffrn_radiation_wavelength 0.71073
_diffrn_reflns_av_R_equivalents 0.0330
_diffrn_reflns_av_sigmaI/netI 0.0403
_diffrn_reflns_limit_h_max 15
_diffrn_reflns_limit_h_min -15
_diffrn_reflns_limit_k_max 34
_diffrn_reflns_limit_k_min -37
_diffrn_reflns_limit_l_max 19
_diffrn_reflns_limit_l_min -13
_diffrn_reflns_number 34442
_diffrn_reflns_theta_full 25.05
_diffrn_reflns_theta_max 25.05
_diffrn_reflns_theta_min 1.67
_diffrn_standards_number 0
_exptl_absorpt_coefficient_mu 1.044
_exptl_absorpt_correction_T_max 0.8200
_exptl_absorpt_correction_T_min 0.6962
_exptl_absorpt_correction_type multi-scan
_exptl_absorpt_process_details SADABS
_exptl_crystal_colour red
_exptl_crystal_density_diffrn 1.229
_exptl_crystal_description block
_exptl_crystal_F_000 2608
_exptl_crystal_size_max 0.380
_exptl_crystal_size_mid 0.300
_exptl_crystal_size_min 0.190
_refine_diff_density_max 0.465
_refine_diff_density_min -0.331
_refine_diff_density_rms 0.060
_refine_ls_extinction_method none
_refine_ls_goodness_of_fit_ref 1.031
_refine_ls_hydrogen_treatment mixed
_refine_ls_matrix_type full
_refine_ls_number_parameters 726
_refine_ls_number_reflns 11600
_refine_ls_number_restraints 90
_refine_ls_restrained_S_all 1.040
_refine_ls_R_factor_all 0.0674
_refine_ls_R_factor_gt 0.0420
_refine_ls_shift/su_max 0.001
_refine_ls_shift/su_mean 0.000
_refine_ls_structure_factor_coef Fsqd
_refine_ls_weighting_details 'calc w=1/[\s^2^(Fo^2^)+(0.0340P)^2^+6.9300P] where P=(Fo^2^+2Fc^2^)/3'
_refine_ls_weighting_scheme calc
_refine_ls_wR_factor_gt 0.0890
_refine_ls_wR_factor_ref 0.1015
_reflns_number_gt 8474
_reflns_number_total 11600
_reflns_threshold_expression >2sigma(I)
_cod_data_source_file ja044185bsi20040924_125756_3.cif
_cod_data_source_block cmpd2
_cod_original_sg_symbol_H-M 'P 21/n'
_cod_database_code 4111574

loop_
_symmetry_equiv_pos_as_xyz
'x, y, z'
'-x+1/2, y+1/2, -z+1/2'
'-x, -y, -z'
'x-1/2, -y-1/2, z-1/2'

loop_
_atom_site_label
_atom_site_type_symbol
_atom_site_fract_x
_atom_site_fract_y
_atom_site_fract_z
_atom_site_U_iso_or_equiv
_atom_site_adp_type
_atom_site_occupancy
_atom_site_symmetry_multiplicity
_atom_site_calc_flag
_atom_site_refinement_flags
_atom_site_disorder_assembly
_atom_site_disorder_group
Co1 Co 0.86039(3) 0.209755(13) 0.75501(3) 0.03227(11) Uani 1 1 d . . .
Co2 Co 0.85372(3) 0.114784(14) 0.69489(3) 0.03570(12) Uani 1 1 d . . .
Co3 Co 0.86368(3) 0.137425(14) 0.88955(3) 0.03505(12) Uani 1 1 d . . .
Co4 Co 1.05104(3) 0.147905(14) 0.78459(3) 0.03593(12) Uani 1 1 d . . .
O1 O 0.94626(15) 0.16789(6) 0.68688(12) 0.0321(5) Uani 1 1 d . . .
O2 O 0.78081(15) 0.15434(6) 0.78093(12) 0.0319(5) Uani 1 1 d . . .
O3 O 0.94256(16) 0.10140(6) 0.80267(13) 0.0354(5) Uani 1 1 d . . .
O4 O 0.95956(15) 0.18671(7) 0.85295(12) 0.0322(5) Uani 1 1 d . . .
O5 O 0.78059(16) 0.24771(7) 0.83531(13) 0.0376(5) Uani 1 1 d . . .
O6 O 0.92799(17) 0.26449(7) 0.71959(14) 0.0414(6) Uani 1 1 d . . .
O7 O 0.76418(18) 0.13219(7) 0.59025(14) 0.0445(6) Uani 1 1 d . . .
O8 O 0.76543(18) 0.06264(7) 0.70228(14) 0.0447(6) Uani 1 1 d . . .
O9 O 0.76773(17) 0.09093(7) 0.92634(14) 0.0432(6) Uani 1 1 d . . .
O10 O 0.95586(17) 0.12165(8) 0.99235(14) 0.0450(6) Uani 1 1 d . . .
O11 O 1.13089(18) 0.10673(8) 0.71179(15) 0.0493(6) Uani 1 1 d . . .
O12 O 1.16103(16) 0.19170(8) 0.77000(15) 0.0443(6) Uani 1 1 d . . .
O13 O 0.7601(2) 0.21786(9) 0.64215(17) 0.0499(7) Uani 1 1 d . . .
H13 H 0.753(3) 0.1963(13) 0.620(3) 0.056(14) Uiso 1 1 d . . .
O14 O 0.9584(2) 0.07769(9) 0.62183(18) 0.0589(8) Uani 1 1 d . . .
H14 H 1.017(3) 0.0825(14) 0.642(3) 0.074(16) Uiso 1 1 d . . .
O15 O 0.7840(2) 0.18593(9) 0.95793(17) 0.0477(7) Uani 1 1 d . . .
H15 H 0.776(3) 0.2046(12) 0.930(2) 0.044(13) Uiso 1 1 d . . .
O16 O 1.1275(2) 0.12671(11) 0.90276(19) 0.0648(9) Uani 1 1 d . . .
H16 H 1.089(3) 0.1261(12) 0.934(2) 0.045(13) Uiso 1 1 d . . .
C1 C 0.9865(3) 0.18193(11) 0.6107(2) 0.0459(9) Uani 1 1 d . . .
H1A H 0.9325 0.1901 0.5715 0.069 Uiso 1 1 calc R . .
H1B H 1.0242 0.1590 0.5874 0.069 Uiso 1 1 calc R . .
H1C H 1.0299 0.2062 0.6218 0.069 Uiso 1 1 calc R . .
C2 C 0.6741(2) 0.15355(12) 0.7785(2) 0.0441(9) Uani 1 1 d . . .
H2A H 0.6508 0.1727 0.8203 0.066 Uiso 1 1 calc R . .
H2B H 0.6516 0.1249 0.7895 0.066 Uiso 1 1 calc R . .
H2C H 0.6477 0.1625 0.7241 0.066 Uiso 1 1 calc R . .
C3 C 0.9662(3) 0.05781(11) 0.8235(2) 0.0511(10) Uani 1 1 d . . .
H3A H 1.0018 0.0450 0.7792 0.077 Uiso 1 1 calc R . .
H3B H 0.9051 0.0421 0.8305 0.077 Uiso 1 1 calc R . .
H3C H 1.0076 0.0569 0.8747 0.077 Uiso 1 1 calc R . .
C4 C 1.0038(3) 0.21740(11) 0.9102(2) 0.0458(9) Uani 1 1 d . . .
H4A H 1.0469 0.2029 0.9514 0.069 Uiso 1 1 calc R . .
H4B H 0.9518 0.2323 0.9376 0.069 Uiso 1 1 calc R . .
H4C H 1.0427 0.2377 0.8803 0.069 Uiso 1 1 calc R . .
C5 C 0.6800(3) 0.24589(15) 0.6238(3) 0.0817(15) Uani 1 1 d . . .
H5A H 0.6522 0.2404 0.5681 0.123 Uiso 1 1 calc R . .
H5B H 0.7036 0.2750 0.6276 0.123 Uiso 1 1 calc R . .
H5C H 0.6291 0.2415 0.6632 0.123 Uiso 1 1 calc R . .
C6 C 0.9524(5) 0.0615(3) 0.5429(4) 0.178(4) Uani 1 1 d . . .
H6A H 1.0138 0.0467 0.5326 0.266 Uiso 1 1 calc R . .
H6B H 0.9423 0.0845 0.5033 0.266 Uiso 1 1 calc R . .
H6C H 0.8970 0.0417 0.5369 0.266 Uiso 1 1 calc R . .
C7 C 0.7004(3) 0.18031(14) 1.0073(3) 0.0742(14) Uani 1 1 d . . .
H7A H 0.6810 0.2076 1.0294 0.111 Uiso 1 1 calc R . .
H7B H 0.7181 0.1610 1.0528 0.111 Uiso 1 1 calc R . .
H7C H 0.6453 0.1685 0.9734 0.111 Uiso 1 1 calc R . .
C8 C 1.2186(4) 0.1178(3) 0.9315(4) 0.156(4) Uani 1 1 d . . .
H8A H 1.2177 0.1096 0.9894 0.234 Uiso 1 1 calc R . .
H8B H 1.2606 0.1426 0.9265 0.234 Uiso 1 1 calc R . .
H8C H 1.2447 0.0945 0.8998 0.234 Uiso 1 1 calc R . .
C9 C 0.6936(3) 0.35636(12) 0.8962(3) 0.0626(11) Uani 1 1 d . . .
H9A H 0.6588 0.3625 0.8432 0.094 Uiso 1 1 calc R . .
H9B H 0.7575 0.3708 0.8992 0.094 Uiso 1 1 calc R . .
H9C H 0.6542 0.3663 0.9408 0.094 Uiso 1 1 calc R . .
C10 C 0.6084(3) 0.28520(14) 0.8996(3) 0.0619(11) Uani 1 1 d . . .
H10A H 0.6181 0.2547 0.9052 0.093 Uiso 1 1 calc R . .
H10B H 0.5740 0.2913 0.8465 0.093 Uiso 1 1 calc R . .
H10C H 0.5688 0.2954 0.9439 0.093 Uiso 1 1 calc R . .
C11 C 0.7660(3) 0.29946(13) 0.9897(2) 0.0555(10) Uani 1 1 d . . .
H11A H 0.7771 0.2691 0.9968 0.083 Uiso 1 1 calc R . .
H11B H 0.7262 0.3099 1.0337 0.083 Uiso 1 1 calc R . .
H11C H 0.8295 0.3141 0.9919 0.083 Uiso 1 1 calc R . .
C12 C 0.7103(3) 0.30773(11) 0.9047(2) 0.0417(8) Uani 1 1 d . . .
C13 C 0.7755(2) 0.28882(11) 0.8368(2) 0.0360(8) Uani 1 1 d . . .
C14 C 0.8257(2) 0.31555(11) 0.7836(2) 0.0392(8) Uani 1 1 d . . .
H14A H 0.8110 0.3448 0.7854 0.047 Uiso 1 1 calc R . .
C15 C 0.8970(2) 0.30228(10) 0.7268(2) 0.0353(7) Uani 1 1 d . . .
C16 C 0.9434(3) 0.33518(11) 0.6684(2) 0.0435(9) Uani 1 1 d . . .
C17 C 0.9215(4) 0.31984(16) 0.5789(3) 0.0887(17) Uani 1 1 d . . .
H17A H 0.8502 0.3206 0.5656 0.133 Uiso 1 1 calc R . .
H17B H 0.9456 0.2909 0.5733 0.133 Uiso 1 1 calc R . .
H17C H 0.9548 0.3383 0.5411 0.133 Uiso 1 1 calc R . .
C18 C 0.9064(4) 0.38092(13) 0.6784(3) 0.098(2) Uani 1 1 d . . .
H18A H 0.8349 0.3819 0.6666 0.148 Uiso 1 1 calc R . .
H18B H 0.9389 0.3994 0.6400 0.148 Uiso 1 1 calc R . .
H18C H 0.9221 0.3904 0.7348 0.148 Uiso 1 1 calc R . .
C19 C 1.0573(3) 0.33350(15) 0.6866(3) 0.0707(13) Uani 1 1 d . . .
H19A H 1.0734 0.3433 0.7428 0.106 Uiso 1 1 calc R . .
H19B H 1.0896 0.3517 0.6478 0.106 Uiso 1 1 calc R . .
H19C H 1.0804 0.3045 0.6807 0.106 Uiso 1 1 calc R . .
C20A C 0.7302(5) 0.16182(18) 0.4329(3) 0.125(4) Uani 0.856(5) 1 d PD A 1
H20A H 0.7986 0.1526 0.4289 0.188 Uiso 0.856(5) 1 calc PR A 1
H20B H 0.7277 0.1846 0.4733 0.188 Uiso 0.856(5) 1 calc PR A 1
H20C H 0.7043 0.1721 0.3792 0.188 Uiso 0.856(5) 1 calc PR A 1
C21A C 0.5599(4) 0.1390(2) 0.4680(4) 0.113(3) Uani 0.856(5) 1 d PD A 1
H21A H 0.5344 0.1519 0.4165 0.169 Uiso 0.856(5) 1 calc PR A 1
H21B H 0.5574 0.1595 0.5127 0.169 Uiso 0.856(5) 1 calc PR A 1
H21C H 0.5195 0.1144 0.4803 0.169 Uiso 0.856(5) 1 calc PR A 1
C22A C 0.6675(5) 0.08966(17) 0.3914(3) 0.089(2) Uani 0.856(5) 1 d PD A 1
H22A H 0.6209 0.0674 0.4044 0.133 Uiso 0.856(5) 1 calc PR A 1
H22B H 0.7338 0.0777 0.3895 0.133 Uiso 0.856(5) 1 calc PR A 1
H22C H 0.6477 0.1020 0.3379 0.133 Uiso 0.856(5) 1 calc PR A 1
C20B C 0.6395(19) 0.1722(5) 0.4686(19) 0.125(4) Uani 0.144(5) 1 d PD A 2
H20D H 0.6083 0.1824 0.4167 0.188 Uiso 0.144(5) 1 calc PR A 2
H20E H 0.6990 0.1887 0.4826 0.188 Uiso 0.144(5) 1 calc PR A 2
H20F H 0.5933 0.1752 0.5123 0.188 Uiso 0.144(5) 1 calc PR A 2
C21B C 0.5804(17) 0.1011(8) 0.417(2) 0.113(3) Uani 0.144(5) 1 d PD A 2
H21D H 0.5632 0.1141 0.3636 0.169 Uiso 0.144(5) 1 calc PR A 2
H21E H 0.5236 0.1026 0.4514 0.169 Uiso 0.144(5) 1 calc PR A 2
H21F H 0.5986 0.0716 0.4091 0.169 Uiso 0.144(5) 1 calc PR A 2
C22B C 0.7576(16) 0.1225(10) 0.4043(17) 0.089(2) Uani 0.144(5) 1 d PD A 2
H22D H 0.7637 0.0938 0.3830 0.133 Uiso 0.144(5) 1 calc PR A 2
H22E H 0.8180 0.1300 0.4368 0.133 Uiso 0.144(5) 1 calc PR A 2
H22F H 0.7477 0.1422 0.3583 0.133 Uiso 0.144(5) 1 calc PR A 2
C23 C 0.6678(3) 0.12487(13) 0.4595(2) 0.0629(12) Uani 1 1 d D . .
C24 C 0.7077(3) 0.10728(12) 0.5451(2) 0.0471(9) Uani 1 1 d . A .
C25 C 0.6804(3) 0.06616(12) 0.5692(2) 0.0490(9) Uani 1 1 d . . .
H25A H 0.6397 0.0505 0.5310 0.059 Uiso 1 1 calc R A .
C26 C 0.7084(3) 0.04585(11) 0.6458(2) 0.0415(8) Uani 1 1 d . A .
C27 C 0.6711(3) 0.00062(12) 0.6660(2) 0.0543(10) Uani 1 1 d . . .
C28 C 0.6143(6) 0.00457(18) 0.7465(3) 0.131(3) Uani 1 1 d . A .
H28A H 0.5895 -0.0232 0.7617 0.197 Uiso 1 1 calc R . .
H28B H 0.5589 0.0241 0.7373 0.197 Uiso 1 1 calc R . .
H28C H 0.6591 0.0153 0.7909 0.197 Uiso 1 1 calc R . .
C29 C 0.7599(4) -0.02744(15) 0.6827(5) 0.138(3) Uani 1 1 d . A .
H29A H 0.7956 -0.0304 0.6324 0.206 Uiso 1 1 calc R . .
H29B H 0.7381 -0.0553 0.7004 0.206 Uiso 1 1 calc R . .
H29C H 0.8035 -0.0149 0.7260 0.206 Uiso 1 1 calc R . .
C30 C 0.6011(4) -0.01944(14) 0.5991(3) 0.0818(15) Uani 1 1 d . A .
H30A H 0.6357 -0.0226 0.5484 0.123 Uiso 1 1 calc R . .
H30B H 0.5433 -0.0013 0.5889 0.123 Uiso 1 1 calc R . .
H30C H 0.5799 -0.0472 0.6177 0.123 Uiso 1 1 calc R . .
C31 C 0.5831(3) 0.05982(14) 0.9595(3) 0.0703(13) Uani 1 1 d . . .
H31A H 0.5986 0.0614 0.9016 0.106 Uiso 1 1 calc R . .
H31B H 0.5639 0.0878 0.9785 0.106 Uiso 1 1 calc R . .
H31C H 0.5286 0.0400 0.9654 0.106 Uiso 1 1 calc R . .
C32 C 0.6476(4) 0.04185(16) 1.1033(3) 0.0836(15) Uani 1 1 d . . .
H32A H 0.6268 0.0697 1.1216 0.125 Uiso 1 1 calc R . .
H32B H 0.7053 0.0326 1.1375 0.125 Uiso 1 1 calc R . .
H32C H 0.5937 0.0217 1.1083 0.125 Uiso 1 1 calc R . .
C33 C 0.7070(4) 0.00012(13) 0.9827(3) 0.0853(16) Uani 1 1 d . . .
H33A H 0.7235 0.0015 0.9251 0.128 Uiso 1 1 calc R . .
H33B H 0.6529 -0.0199 0.9883 0.128 Uiso 1 1 calc R . .
H33C H 0.7649 -0.0092 1.0165 0.128 Uiso 1 1 calc R . .
C34 C 0.6750(3) 0.04440(12) 1.0116(2) 0.0499(9) Uani 1 1 d . . .
C35 C 0.7649(3) 0.07461(11) 0.9982(2) 0.0423(8) Uani 1 1 d . . .
C36 C 0.8378(3) 0.08117(12) 1.0638(2) 0.0539(10) Uani 1 1 d . . .
H36A H 0.8244 0.0697 1.1157 0.065 Uiso 1 1 calc R . .
C37 C 0.9278(3) 0.10304(12) 1.0587(2) 0.0490(9) Uani 1 1 d . B .
C38 C 1.0033(3) 0.10544(16) 1.1346(3) 0.0714(13) Uani 1 1 d D . .
C39A C 0.9589(6) 0.0947(2) 1.2177(4) 0.153(5) Uani 0.840(6) 1 d PD B 1
H39A H 1.0107 0.0962 1.2620 0.229 Uiso 0.840(6) 1 calc PR B 1
H39B H 0.9311 0.0662 1.2152 0.229 Uiso 0.840(6) 1 calc PR B 1
H39C H 0.9068 0.1150 1.2285 0.229 Uiso 0.840(6) 1 calc PR B 1
C40A C 1.0543(5) 0.14859(17) 1.1384(3) 0.098(3) Uani 0.840(6) 1 d PD B 1
H40A H 1.1063 0.1486 1.1827 0.147 Uiso 0.840(6) 1 calc PR B 1
H40B H 1.0058 0.1705 1.1491 0.147 Uiso 0.840(6) 1 calc PR B 1
H40C H 1.0834 0.1543 1.0860 0.147 Uiso 0.840(6) 1 calc PR B 1
C41A C 1.0842(5) 0.07028(19) 1.1179(4) 0.117(3) Uani 0.840(6) 1 d PD B 1
H41A H 1.1102 0.0750 1.0639 0.176 Uiso 0.840(6) 1 calc PR B 1
H41B H 1.0538 0.0423 1.1193 0.176 Uiso 0.840(6) 1 calc PR B 1
H41C H 1.1381 0.0720 1.1604 0.176 Uiso 0.840(6) 1 calc PR B 1
C39B C 0.968(2) 0.1504(6) 1.1696(18) 0.153(5) Uani 0.160(6) 1 d PD B 2
H39D H 1.0136 0.1591 1.2155 0.229 Uiso 0.160(6) 1 calc PR B 2
H39E H 0.9015 0.1478 1.1887 0.229 Uiso 0.160(6) 1 calc PR B 2
H39F H 0.9688 0.1716 1.1259 0.229 Uiso 0.160(6) 1 calc PR B 2
C40B C 1.1124(13) 0.1090(10) 1.1176(17) 0.098(3) Uani 0.160(6) 1 d PD B 2
H40D H 1.1211 0.1311 1.0767 0.147 Uiso 0.160(6) 1 calc PR B 2
H40E H 1.1357 0.0821 1.0967 0.147 Uiso 0.160(6) 1 calc PR B 2
H40F H 1.1505 0.1162 1.1686 0.147 Uiso 0.160(6) 1 calc PR B 2
C41B C 0.986(3) 0.0723(8) 1.202(2) 0.117(3) Uani 0.160(6) 1 d PD B 2
H41D H 1.0344 0.0764 1.2482 0.176 Uiso 0.160(6) 1 calc PR B 2
H41E H 0.9935 0.0440 1.1793 0.176 Uiso 0.160(6) 1 calc PR B 2
H41F H 0.9194 0.0756 1.2210 0.176 Uiso 0.160(6) 1 calc PR B 2
C42A C 1.3031(6) 0.0417(2) 0.7390(4) 0.124(3) Uani 0.779(5) 1 d PDU C 1
H42A H 1.3381 0.0168 0.7204 0.185 Uiso 0.779(5) 1 calc PR C 1
H42B H 1.2438 0.0329 0.7659 0.185 Uiso 0.779(5) 1 calc PR C 1
H42C H 1.3463 0.0576 0.7780 0.185 Uiso 0.779(5) 1 calc PR C 1
C43A C 1.3718(4) 0.0793(2) 0.6190(4) 0.086(2) Uani 0.779(5) 1 d PD C 1
H43A H 1.4004 0.0531 0.5992 0.129 Uiso 0.779(5) 1 calc PR C 1
H43B H 1.4203 0.0937 0.6560 0.129 Uiso 0.779(5) 1 calc PR C 1
H43C H 1.3538 0.0976 0.5722 0.129 Uiso 0.779(5) 1 calc PR C 1
C44A C 1.2041(4) 0.0455(2) 0.6039(5) 0.117(3) Uani 0.779(5) 1 d PD C 1
H44A H 1.1808 0.0654 0.5611 0.175 Uiso 0.779(5) 1 calc PR C 1
H44B H 1.1477 0.0342 0.6315 0.175 Uiso 0.779(5) 1 calc PR C 1
H44C H 1.2396 0.0224 0.5788 0.175 Uiso 0.779(5) 1 calc PR C 1
C42B C 1.2044(13) 0.0278(6) 0.7015(15) 0.124(3) Uani 0.221(5) 1 d PD C 2
H42D H 1.1363 0.0310 0.6792 0.185 Uiso 0.221(5) 1 calc PR C 2
H42E H 1.2058 0.0282 0.7617 0.185 Uiso 0.221(5) 1 calc PR C 2
H42F H 1.2311 0.0010 0.6830 0.185 Uiso 0.221(5) 1 calc PR C 2
C43B C 1.3760(10) 0.0581(7) 0.7106(12) 0.086(2) Uani 0.221(5) 1 d PD C 2
H43D H 1.3920 0.0285 0.7007 0.129 Uiso 0.221(5) 1 calc PR C 2
H43E H 1.3737 0.0629 0.7697 0.129 Uiso 0.221(5) 1 calc PR C 2
H43F H 1.4266 0.0761 0.6885 0.129 Uiso 0.221(5) 1 calc PR C 2
C44B C 1.2688(16) 0.0659(7) 0.5803(8) 0.117(3) Uani 0.221(5) 1 d PD C 2
H44D H 1.2790 0.0367 0.5636 0.175 Uiso 0.221(5) 1 calc PR C 2
H44E H 1.3198 0.0839 0.5583 0.175 Uiso 0.221(5) 1 calc PR C 2
H44F H 1.2037 0.0755 0.5590 0.175 Uiso 0.221(5) 1 calc PR C 2
C45 C 1.2747(3) 0.06860(15) 0.6677(3) 0.0744(14) Uani 1 1 d D . .
C46 C 1.2257(3) 0.10967(13) 0.7008(2) 0.0539(10) Uani 1 1 d . C .
C47 C 1.2833(3) 0.14558(14) 0.7185(2) 0.0561(10) Uani 1 1 d . . .
H47A H 1.3512 0.1438 0.7079 0.067 Uiso 1 1 calc R C .
C48 C 1.2500(3) 0.18469(12) 0.7510(2) 0.0442(9) Uani 1 1 d . C .
C49 C 1.3241(3) 0.22210(14) 0.7669(2) 0.0570(11) Uani 1 1 d D . .
C50A C 1.2706(4) 0.26397(16) 0.7322(4) 0.088(2) Uani 0.860(6) 1 d PD C 1
H50A H 1.2053 0.2663 0.7543 0.131 Uiso 0.860(6) 1 calc PR C 1
H50B H 1.2637 0.2626 0.6721 0.131 Uiso 0.860(6) 1 calc PR C 1
H50C H 1.3103 0.2886 0.7490 0.131 Uiso 0.860(6) 1 calc PR C 1
C51A C 1.3427(4) 0.2275(2) 0.8602(3) 0.102(3) Uani 0.860(6) 1 d PD C 1
H51A H 1.3800 0.2534 0.8716 0.153 Uiso 0.860(6) 1 calc PR C 1
H51B H 1.3804 0.2033 0.8825 0.153 Uiso 0.860(6) 1 calc PR C 1
H51C H 1.2794 0.2290 0.8861 0.153 Uiso 0.860(6) 1 calc PR C 1
C52A C 1.4225(4) 0.2180(2) 0.7247(4) 0.093(2) Uani 0.860(6) 1 d PD C 1
H52A H 1.4091 0.2122 0.6661 0.140 Uiso 0.860(6) 1 calc PR C 1
H52B H 1.4612 0.1949 0.7499 0.140 Uiso 0.860(6) 1 calc PR C 1
H52C H 1.4597 0.2444 0.7313 0.140 Uiso 0.860(6) 1 calc PR C 1
C50B C 1.284(2) 0.2595(7) 0.807(2) 0.088(2) Uani 0.140(6) 1 d PD C 2
H50D H 1.2766 0.2533 0.8655 0.131 Uiso 0.140(6) 1 calc PR C 2
H50E H 1.2197 0.2667 0.7808 0.131 Uiso 0.140(6) 1 calc PR C 2
H50F H 1.3294 0.2832 0.8024 0.131 Uiso 0.140(6) 1 calc PR C 2
C51B C 1.400(2) 0.1976(10) 0.8312(17) 0.102(3) Uani 0.140(6) 1 d PD C 2
H51D H 1.4408 0.2182 0.8625 0.153 Uiso 0.140(6) 1 calc PR C 2
H51E H 1.4429 0.1791 0.8008 0.153 Uiso 0.140(6) 1 calc PR C 2
H51F H 1.3629 0.1807 0.8690 0.153 Uiso 0.140(6) 1 calc PR C 2
C52B C 1.382(2) 0.2318(12) 0.6907(14) 0.093(2) Uani 0.140(6) 1 d PD C 2
H52D H 1.3355 0.2406 0.6455 0.140 Uiso 0.140(6) 1 calc PR C 2
H52E H 1.4170 0.2065 0.6745 0.140 Uiso 0.140(6) 1 calc PR C 2
H52F H 1.4289 0.2545 0.7035 0.140 Uiso 0.140(6) 1 calc PR C 2

loop_
_atom_site_aniso_label
_atom_site_aniso_U_11
_atom_site_aniso_U_22
_atom_site_aniso_U_33
_atom_site_aniso_U_23
_atom_site_aniso_U_13
_atom_site_aniso_U_12
Co1 0.0349(2) 0.0294(2) 0.0332(2) 0.00018(18) 0.00854(18) -0.00031(19)
Co2 0.0408(3) 0.0310(2) 0.0350(3) -0.00184(19) -0.00034(19) -0.0030(2)
Co3 0.0353(2) 0.0374(3) 0.0326(2) 0.00381(19) 0.00342(19) -0.0061(2)
Co4 0.0311(2) 0.0369(3) 0.0401(3) -0.0026(2) 0.00483(19) 0.0002(2)
O1 0.0331(12) 0.0318(12) 0.0320(12) 0.0001(9) 0.0077(9) -0.0012(9)
O2 0.0286(11) 0.0326(12) 0.0348(12) 0.0013(9) 0.0032(9) -0.0042(9)
O3 0.0406(13) 0.0263(11) 0.0391(13) 0.0014(9) 0.0004(10) -0.0013(10)
O4 0.0328(12) 0.0326(12) 0.0317(12) -0.0039(9) 0.0048(9) -0.0070(9)
O5 0.0415(13) 0.0340(13) 0.0387(13) -0.0021(10) 0.0140(10) -0.0012(10)
O6 0.0450(14) 0.0332(13) 0.0480(14) 0.0019(10) 0.0199(11) -0.0007(11)
O7 0.0551(15) 0.0387(13) 0.0384(14) 0.0026(11) -0.0069(11) -0.0078(12)
O8 0.0558(15) 0.0342(13) 0.0427(14) 0.0007(11) -0.0095(12) -0.0094(11)
O9 0.0456(14) 0.0444(14) 0.0396(14) 0.0088(11) 0.0039(11) -0.0112(11)
O10 0.0458(14) 0.0525(15) 0.0364(14) 0.0096(11) -0.0002(11) -0.0082(12)
O11 0.0447(15) 0.0429(15) 0.0613(17) -0.0072(12) 0.0112(12) 0.0068(12)
O12 0.0296(13) 0.0470(14) 0.0571(16) -0.0060(12) 0.0093(11) -0.0026(11)
O13 0.0573(17) 0.0435(17) 0.0476(16) 0.0018(13) -0.0071(13) 0.0092(14)
O14 0.061(2) 0.0556(18) 0.0598(19) -0.0244(14) 0.0032(15) 0.0065(15)
O15 0.0546(17) 0.0471(17) 0.0437(16) 0.0053(13) 0.0230(13) 0.0009(13)
O16 0.0398(17) 0.103(3) 0.0508(19) 0.0137(16) -0.0014(15) 0.0050(16)
C1 0.053(2) 0.047(2) 0.040(2) 0.0027(16) 0.0175(17) -0.0003(18)
C2 0.0348(19) 0.052(2) 0.045(2) 0.0060(17) 0.0013(16) -0.0067(16)
C3 0.058(2) 0.035(2) 0.059(2) 0.0063(17) -0.0030(19) 0.0042(18)
C4 0.048(2) 0.048(2) 0.041(2) -0.0080(17) 0.0053(16) -0.0091(17)
C5 0.068(3) 0.064(3) 0.109(4) -0.010(3) -0.027(3) 0.020(2)
C6 0.088(4) 0.287(10) 0.158(7) -0.173(7) 0.009(4) 0.010(5)
C7 0.093(3) 0.058(3) 0.077(3) 0.004(2) 0.053(3) 0.000(2)
C8 0.059(4) 0.311(11) 0.098(5) 0.103(6) 0.006(3) 0.044(5)
C9 0.076(3) 0.056(3) 0.058(3) -0.012(2) 0.022(2) 0.014(2)
C10 0.047(2) 0.076(3) 0.065(3) -0.018(2) 0.020(2) -0.002(2)
C11 0.064(3) 0.062(3) 0.042(2) -0.0110(19) 0.0113(19) -0.004(2)
C12 0.045(2) 0.041(2) 0.040(2) -0.0076(16) 0.0107(16) 0.0024(16)
C13 0.0316(18) 0.040(2) 0.0365(19) -0.0027(15) 0.0019(14) 0.0015(15)
C14 0.044(2) 0.0307(18) 0.043(2) -0.0019(15) 0.0084(16) 0.0014(15)
C15 0.0379(19) 0.0334(19) 0.0348(19) 0.0005(14) 0.0043(14) -0.0027(15)
C16 0.050(2) 0.0361(19) 0.046(2) 0.0047(16) 0.0143(17) -0.0015(16)
C17 0.130(5) 0.089(4) 0.046(3) 0.022(2) 0.005(3) -0.029(3)
C18 0.118(4) 0.045(3) 0.140(5) 0.033(3) 0.081(4) 0.017(3)
C19 0.064(3) 0.071(3) 0.078(3) 0.007(2) 0.022(2) -0.020(2)
C20A 0.193(9) 0.123(6) 0.055(4) 0.049(4) -0.042(4) -0.086(6)
C21A 0.110(5) 0.143(7) 0.083(5) 0.037(4) -0.015(4) 0.055(5)
C22A 0.141(6) 0.080(4) 0.042(3) 0.002(3) -0.017(3) 0.000(4)
C20B 0.193(9) 0.123(6) 0.055(4) 0.049(4) -0.042(4) -0.086(6)
C21B 0.110(5) 0.143(7) 0.083(5) 0.037(4) -0.015(4) 0.055(5)
C22B 0.141(6) 0.080(4) 0.042(3) 0.002(3) -0.017(3) 0.000(4)
C23 0.087(3) 0.058(3) 0.042(2) 0.0085(19) -0.018(2) -0.018(2)
C24 0.054(2) 0.049(2) 0.037(2) 0.0017(17) -0.0067(17) -0.0060(18)
C25 0.060(2) 0.044(2) 0.040(2) -0.0008(17) -0.0134(18) -0.0122(18)
C26 0.046(2) 0.0341(19) 0.045(2) -0.0028(16) -0.0001(17) -0.0009(16)
C27 0.069(3) 0.035(2) 0.057(3) -0.0016(18) -0.013(2) -0.0087(19)
C28 0.226(8) 0.085(4) 0.087(4) -0.009(3) 0.055(5) -0.078(5)
C29 0.107(5) 0.040(3) 0.256(9) 0.006(4) -0.076(5) -0.001(3)
C30 0.110(4) 0.050(3) 0.082(3) 0.001(2) -0.023(3) -0.032(3)
C31 0.051(3) 0.068(3) 0.092(3) 0.015(2) 0.005(2) -0.018(2)
C32 0.084(3) 0.096(4) 0.074(3) 0.010(3) 0.030(3) -0.032(3)
C33 0.080(3) 0.044(3) 0.133(5) -0.006(3) 0.024(3) -0.012(2)
C34 0.055(2) 0.040(2) 0.056(2) 0.0061(18) 0.0148(19) -0.0105(18)
C35 0.048(2) 0.0332(19) 0.046(2) 0.0042(16) 0.0101(17) -0.0024(16)
C36 0.063(3) 0.059(3) 0.040(2) 0.0148(18) 0.0060(19) -0.013(2)
C37 0.054(2) 0.051(2) 0.041(2) 0.0074(18) -0.0016(17) -0.0045(19)
C38 0.068(3) 0.100(4) 0.044(2) 0.021(2) -0.012(2) -0.020(3)
C39A 0.144(8) 0.274(12) 0.037(4) 0.037(5) -0.020(4) -0.110(8)
C40A 0.122(6) 0.114(5) 0.054(4) 0.006(4) -0.035(4) -0.057(5)
C41A 0.096(5) 0.121(6) 0.127(6) 0.053(5) -0.051(4) -0.002(5)
C39B 0.144(8) 0.274(12) 0.037(4) 0.037(5) -0.020(4) -0.110(8)
C40B 0.122(6) 0.114(5) 0.054(4) 0.006(4) -0.035(4) -0.057(5)
C41B 0.096(5) 0.121(6) 0.127(6) 0.053(5) -0.051(4) -0.002(5)
C42A 0.167(7) 0.098(5) 0.110(5) 0.033(4) 0.053(5) 0.081(5)
C43A 0.075(4) 0.085(5) 0.101(5) -0.015(4) 0.032(4) 0.021(3)
C44A 0.078(5) 0.086(6) 0.188(9) -0.075(6) 0.021(5) 0.014(4)
C42B 0.167(7) 0.098(5) 0.110(5) 0.033(4) 0.053(5) 0.081(5)
C43B 0.075(4) 0.085(5) 0.101(5) -0.015(4) 0.032(4) 0.021(3)
C44B 0.078(5) 0.086(6) 0.188(9) -0.075(6) 0.021(5) 0.014(4)
C45 0.071(3) 0.065(3) 0.089(4) 0.000(3) 0.020(3) 0.034(2)
C46 0.049(2) 0.057(3) 0.056(2) 0.0001(19) 0.0099(19) 0.018(2)
C47 0.034(2) 0.069(3) 0.065(3) -0.005(2) 0.0107(18) 0.009(2)
C48 0.0308(19) 0.062(2) 0.040(2) 0.0034(17) 0.0011(15) -0.0004(17)
C49 0.034(2) 0.080(3) 0.057(3) -0.006(2) 0.0040(18) -0.011(2)
C50A 0.081(4) 0.065(4) 0.116(6) 0.012(4) -0.001(4) -0.027(3)
C51A 0.108(6) 0.135(7) 0.062(4) -0.017(4) 0.000(3) -0.058(5)
C52A 0.048(4) 0.107(5) 0.127(6) -0.021(4) 0.026(4) -0.021(4)
C50B 0.081(4) 0.065(4) 0.116(6) 0.012(4) -0.001(4) -0.027(3)
C51B 0.108(6) 0.135(7) 0.062(4) -0.017(4) 0.000(3) -0.058(5)
C52B 0.048(4) 0.107(5) 0.127(6) -0.021(4) 0.026(4) -0.021(4)

loop_
_atom_type_symbol
_atom_type_description
_atom_type_scat_dispersion_real
_atom_type_scat_dispersion_imag
_atom_type_scat_source
C C 0.0033 0.0016 'International Tables Vol C Tables 4.2.6.8 and 6.1.1.4'
H H 0.0000 0.0000 'International Tables Vol C Tables 4.2.6.8 and 6.1.1.4'
O O 0.0106 0.0060 'International Tables Vol C Tables 4.2.6.8 and 6.1.1.4'
Co Co 0.3494 0.9721 'International Tables Vol C Tables 4.2.6.8 and 6.1.1.4'

loop_
_geom_angle_atom_site_label_1
_geom_angle_atom_site_label_2
_geom_angle_atom_site_label_3
_geom_angle
O6 Co1 O2 174.20(9)
O6 Co1 O5 86.93(8)
O2 Co1 O5 93.62(8)
O6 Co1 O1 96.52(8)
O2 Co1 O1 83.52(8)
O5 Co1 O1 173.40(9)
O6 Co1 O4 102.93(9)
O2 Co1 O4 82.82(8)
O5 Co1 O4 93.14(8)
O1 Co1 O4 80.61(8)
O6 Co1 O13 86.14(10)
O2 Co1 O13 88.06(10)
O5 Co1 O13 97.69(10)
O1 Co1 O13 88.18(10)
O4 Co1 O13 166.25(10)
O8 Co2 O1 179.19(9)
O8 Co2 O7 86.96(9)
O1 Co2 O7 93.36(9)
O8 Co2 O3 95.54(9)
O1 Co2 O3 84.17(8)
O7 Co2 O3 176.26(9)
O8 Co2 O2 97.98(9)
O1 Co2 O2 82.73(8)
O7 Co2 O2 96.23(9)
O3 Co2 O2 80.69(8)
O8 Co2 O14 89.91(11)
O1 Co2 O14 89.32(10)
O7 Co2 O14 93.51(11)
O3 Co2 O14 89.27(10)
O2 Co2 O14 167.75(10)
O9 Co3 O10 87.44(9)
O9 Co3 O2 96.29(9)
O10 Co3 O2 175.49(9)
O9 Co3 O4 178.29(9)
O10 Co3 O4 93.01(9)
O2 Co3 O4 83.34(8)
O9 Co3 O3 99.03(9)
O10 Co3 O3 95.89(9)
O2 Co3 O3 81.05(8)
O4 Co3 O3 82.57(8)
O9 Co3 O15 90.88(10)
O10 Co3 O15 92.85(10)
O2 Co3 O15 89.63(10)
O4 Co3 O15 87.45(9)
O3 Co3 O15 167.04(10)
O12 Co4 O11 87.31(9)
O12 Co4 O4 96.89(8)
O11 Co4 O4 174.95(9)
O12 Co4 O3 177.54(9)
O11 Co4 O3 91.79(9)
O4 Co4 O3 84.11(8)
O12 Co4 O1 99.63(9)
O11 Co4 O1 96.00(9)
O4 Co4 O1 80.58(8)
O3 Co4 O1 82.74(8)
O12 Co4 O16 89.90(11)
O11 Co4 O16 94.03(11)
O4 Co4 O16 88.78(11)
O3 Co4 O16 87.88(11)
O1 Co4 O16 166.45(10)
C1 O1 Co2 123.45(19)
C1 O1 Co1 119.98(19)
Co2 O1 Co1 96.89(8)
C1 O1 Co4 116.98(19)
Co2 O1 Co4 95.11(8)
Co1 O1 Co4 98.95(8)
C2 O2 Co3 120.16(18)
C2 O2 Co1 122.03(19)
Co3 O2 Co1 97.17(8)
C2 O2 Co2 117.85(19)
Co3 O2 Co2 98.90(9)
Co1 O2 Co2 95.40(8)
C3 O3 Co2 119.4(2)
C3 O3 Co4 123.3(2)
Co2 O3 Co4 96.46(9)
C3 O3 Co3 117.6(2)
Co2 O3 Co3 99.11(9)
Co4 O3 Co3 95.64(8)
C4 O4 Co4 119.67(19)
C4 O4 Co3 123.03(18)
Co4 O4 Co3 96.15(8)
C4 O4 Co1 117.8(2)
Co4 O4 Co1 99.68(8)
Co3 O4 Co1 95.17(8)
C13 O5 Co1 127.4(2)
C15 O6 Co1 127.6(2)
C24 O7 Co2 126.3(2)
C26 O8 Co2 128.5(2)
C35 O9 Co3 127.0(2)
C37 O10 Co3 125.5(2)
C46 O11 Co4 125.0(2)
C48 O12 Co4 127.5(2)
C5 O13 Co1 131.7(3)
C6 O14 Co2 133.2(4)
C7 O15 Co3 128.2(2)
C8 O16 Co4 138.1(3)
C10 C12 C11 110.8(3)
C10 C12 C9 109.0(3)
C11 C12 C9 107.8(3)
C10 C12 C13 108.8(3)
C11 C12 C13 107.2(3)
C9 C12 C13 113.4(3)
O5 C13 C14 123.9(3)
O5 C13 C12 115.2(3)
C14 C13 C12 120.8(3)
C13 C14 C15 125.7(3)
O6 C15 C14 124.8(3)
O6 C15 C16 115.0(3)
C14 C15 C16 120.2(3)
C18 C16 C17 110.3(4)
C18 C16 C19 109.7(4)
C17 C16 C19 107.6(3)
C18 C16 C15 114.6(3)
C17 C16 C15 107.5(3)
C19 C16 C15 106.9(3)
C20A C23 C21B 132.5(13)
C20A C23 C21A 110.4(3)
C21B C23 C21A 58.0(11)
C20A C23 C22B 53.6(11)
C21B C23 C22B 109.1(10)
C21A C23 C22B 147.5(12)
C20A C23 C20B 55.3(10)
C21B C23 C20B 109.0(9)
C21A C23 C20B 58.2(9)
C22B C23 C20B 107.9(9)
C20A C23 C24 111.0(4)
C21B C23 C24 116.4(13)
C21A C23 C24 107.6(4)
C22B C23 C24 104.8(12)
C20B C23 C24 109.3(12)
C20A C23 C22A 108.9(3)
C21B C23 C22A 50.5(11)
C21A C23 C22A 107.7(3)
C22B C23 C22A 61.9(11)
C20B C23 C22A 139.4(12)
C24 C23 C22A 111.2(4)
O7 C24 C25 123.9(3)
O7 C24 C23 116.7(3)
C25 C24 C23 119.4(3)
C24 C25 C26 126.4(3)
O8 C26 C25 123.8(3)
O8 C26 C27 114.8(3)
C25 C26 C27 121.5(3)
C29 C27 C30 109.7(4)
C29 C27 C26 108.3(4)
C30 C27 C26 115.1(3)
C29 C27 C28 108.8(5)
C30 C27 C28 108.2(4)
C26 C27 C28 106.5(3)
C31 C34 C33 110.6(4)
C31 C34 C32 108.2(4)
C33 C34 C32 109.2(4)
C31 C34 C35 109.8(3)
C33 C34 C35 106.0(3)
C32 C34 C35 113.1(3)
O9 C35 C36 124.6(3)
O9 C35 C34 115.8(3)
C36 C35 C34 119.5(3)
C37 C36 C35 126.3(3)
O10 C37 C36 124.4(3)
O10 C37 C38 115.0(3)
C36 C37 C38 120.6(3)
C40B C38 C41B 111.6(11)
C40A C38 C39A 111.0(4)
C40B C38 C37 117.3(11)
C40A C38 C37 110.5(4)
C41B C38 C37 114.2(17)
C39A C38 C37 114.2(4)
C40A C38 C41A 108.5(4)
C39A C38 C41A 107.5(4)
C37 C38 C41A 104.9(4)
C40B C38 C39B 107.8(9)
C41B C38 C39B 106.8(10)
C37 C38 C39B 97.4(11)
C44B C45 C43B 115.9(8)
C42A C45 C44A 112.2(4)
C44B C45 C46 113.1(10)
C42A C45 C46 107.8(4)
C43B C45 C46 114.1(9)
C44A C45 C46 111.3(4)
C42A C45 C43A 109.0(4)
C44A C45 C43A 105.0(4)
C46 C45 C43A 111.6(4)
C44B C45 C42B 106.1(8)
C43B C45 C42B 100.9(7)
C46 C45 C42B 105.1(8)
O11 C46 C47 124.7(3)
O11 C46 C45 115.2(4)
C47 C46 C45 120.1(4)
C46 C47 C48 126.5(3)
O12 C48 C47 124.1(3)
O12 C48 C49 115.6(3)
C47 C48 C49 120.3(3)
C50B C49 C52B 114.6(11)
C51A C49 C52A 110.7(3)
C50B C49 C48 115.7(12)
C52B C49 C48 111.7(16)
C51A C49 C48 108.4(4)
C52A C49 C48 115.2(4)
C51A C49 C50A 107.7(3)
C52A C49 C50A 107.4(3)
C48 C49 C50A 107.2(3)
C50B C49 C51B 109.5(10)
C52B C49 C51B 106.4(9)
C48 C49 C51B 97.1(13)

loop_
_geom_bond_atom_site_label_1
_geom_bond_atom_site_label_2
_geom_bond_distance
Co1 O6 2.021(2)
Co1 O2 2.076(2)
Co1 O5 2.079(2)
Co1 O1 2.080(2)
Co1 O4 2.113(2)
Co1 O13 2.195(3)
Co2 O8 2.009(2)
Co2 O1 2.068(2)
Co2 O7 2.068(2)
Co2 O3 2.074(2)
Co2 O2 2.121(2)
Co2 O14 2.195(3)
Co3 O9 2.038(2)
Co3 O10 2.052(2)
Co3 O2 2.070(2)
Co3 O4 2.098(2)
Co3 O3 2.110(2)
Co3 O15 2.173(3)
Co4 O12 2.022(2)
Co4 O11 2.065(2)
Co4 O4 2.070(2)
Co4 O3 2.075(2)
Co4 O1 2.125(2)
Co4 O16 2.194(3)
O1 C1 1.427(4)
O2 C2 1.419(4)
O3 C3 1.426(4)
O4 C4 1.426(4)
O5 C13 1.280(4)
O6 C15 1.252(4)
O7 C24 1.273(4)
O8 C26 1.258(4)
O9 C35 1.257(4)
O10 C37 1.282(4)
O11 C46 1.287(4)
O12 C48 1.259(4)
O13 C5 1.395(5)
O14 C6 1.357(6)
O15 C7 1.411(4)
O16 C8 1.301(5)
C9 C12 1.533(5)
C10 C12 1.524(5)
C11 C12 1.530(5)
C12 C13 1.544(4)
C13 C14 1.388(4)
C14 C15 1.412(4)
C15 C16 1.537(4)
C16 C18 1.516(5)
C16 C17 1.521(5)
C16 C19 1.528(5)
C20A C23 1.493(6)
C21A C23 1.516(6)
C22A C23 1.543(6)
C20B C23 1.528(15)
C21B C23 1.505(15)
C22B C23 1.527(15)
C23 C24 1.540(5)
C24 C25 1.389(5)
C25 C26 1.408(5)
C26 C27 1.532(5)
C27 C29 1.480(6)
C27 C30 1.510(5)
C27 C28 1.534(6)
C31 C34 1.517(6)
C32 C34 1.533(5)
C33 C34 1.520(5)
C34 C35 1.545(5)
C35 C36 1.402(5)
C36 C37 1.383(5)
C37 C38 1.532(5)
C38 C40B 1.496(15)
C38 C40A 1.503(6)
C38 C41B 1.516(16)
C38 C39A 1.521(6)
C38 C41A 1.567(7)
C38 C39B 1.586(16)
C42A C45 1.446(7)
C43A C45 1.582(6)
C44A C45 1.525(7)
C42B C45 1.682(14)
C43B C45 1.513(13)
C44B C45 1.396(13)
C45 C46 1.541(5)
C46 C47 1.375(5)
C47 C48 1.404(5)
C48 C49 1.536(5)
C49 C50B 1.445(15)
C49 C52B 1.505(16)
C49 C51A 1.507(6)
C49 C52A 1.513(5)
C49 C50A 1.569(6)
C49 C51B 1.594(16)

loop_
_geom_hbond_atom_site_label_D
_geom_hbond_atom_site_label_H
_geom_hbond_atom_site_label_A
_geom_hbond_distance_DH
_geom_hbond_distance_HA
_geom_hbond_distance_DA
_geom_hbond_angle_DHA
O13 H13 O7 0.76(4) 2.05(4) 2.791(4) 162(4)
O14 H14 O11 0.84(4) 1.98(4) 2.788(4) 162(4)
O15 H15 O5 0.73(4) 2.03(4) 2.742(4) 165(4)
O16 H16 O10 0.73(4) 2.06(4) 2.770(4) 165(4)
